data_7715745
loop_
_publ_author_name
'George, Tanner'
'Masuda, Jason D.'

_publ_section_title
;
 Contrasting a series of bidentate amido phosphine oxide, sulfide, or
 selenide ligands and complexes of dimethyl aluminum and indium.
;
_journal_issue 20
_journal_name_full 'Dalton transactions (Cambridge, England : 2003)'
_journal_page_first 8823
_journal_page_last 8834
_journal_paper_doi 10.1039/d4dt00662c
_journal_volume 53
_journal_year 2024
_chemical_formula_moiety 'C29 H37 Al N P Se'
_chemical_formula_sum 'C29 H37 Al N P Se'
_chemical_formula_weight 536.50
_space_group_crystal_system orthorhombic
_space_group_IT_number 61
_space_group_name_Hall '-P 2ac 2ab'
_space_group_name_H-M_alt 'P b c a'
_atom_sites_solution_hydrogens geom
_atom_sites_solution_primary dual
_audit_creation_date 2024-01-04
_audit_creation_method
;
Olex2 1.5
(compiled 2023.08.24 svn.re1ec1418 for OlexSys, GUI svn.r6817)
;
_audit_update_record
;
2024-03-04 deposited with the CCDC.	2024-04-16 downloaded from the CCDC.
;
_cell_angle_alpha 90
_cell_angle_beta 90
_cell_angle_gamma 90
_cell_formula_units_Z 8
_cell_length_a 15.4976(3)
_cell_length_b 16.8142(4)
_cell_length_c 21.3983(4)
_cell_measurement_reflns_used 9970
_cell_measurement_temperature 100
_cell_measurement_theta_max 37.01
_cell_measurement_theta_min 2.31
_cell_volume 5576.0(2)
_computing_cell_refinement 'SAINT V8.38A (Bruker, 2018)'
_computing_data_collection 'APEX4 (Bruker AXS Inc., 2021)'
_computing_data_reduction 'SAINT V8.38A (Bruker, 2018)'
_computing_molecular_graphics 'Olex2 1.5 (Dolomanov et al., 2009)'
_computing_publication_material 'Olex2 1.5 (Dolomanov et al., 2009)'
_computing_structure_refinement 'SHELXL 2018/3 (Sheldrick, 2015)'
_computing_structure_solution 'SHELXT 2014/5 (Sheldrick, 2014)'
_diffrn_ambient_temperature 100
_diffrn_measured_fraction_theta_full 0.999
_diffrn_measured_fraction_theta_max 0.996
_diffrn_measurement_device_type 'Bruker D8 Venture'
_diffrn_measurement_method '\f and \w scans'
_diffrn_radiation_type MoK\a
_diffrn_radiation_wavelength 0.71073
_diffrn_reflns_av_R_equivalents 0.0457
_diffrn_reflns_av_unetI/netI 0.0210
_diffrn_reflns_Laue_measured_fraction_full 0.999
_diffrn_reflns_Laue_measured_fraction_max 0.996
_diffrn_reflns_limit_h_max 21
_diffrn_reflns_limit_h_min -26
_diffrn_reflns_limit_k_max 28
_diffrn_reflns_limit_k_min -28
_diffrn_reflns_limit_l_max 36
_diffrn_reflns_limit_l_min -36
_diffrn_reflns_number 223922
_diffrn_reflns_point_group_measured_fraction_full 0.999
_diffrn_reflns_point_group_measured_fraction_max 0.996
_diffrn_reflns_theta_full 25.242
_diffrn_reflns_theta_max 37.784
_diffrn_reflns_theta_min 2.313
_exptl_absorpt_coefficient_mu 1.453
_exptl_absorpt_correction_T_max 0.7478
_exptl_absorpt_correction_T_min 0.6805
_exptl_absorpt_correction_type multi-scan
_exptl_absorpt_process_details
'SADABS-2016/2 (Bruker,2016/2) was used for absorption correction. wR2(int) was 0.0655 before and 0.0489 after correction. The Ratio of minimum to maximum transmission is 0.9100. The \l/2 correction factor is Not present.'
_exptl_crystal_colour colorless
_exptl_crystal_density_diffrn 1.278
_exptl_crystal_description block
_exptl_crystal_F_000 2240
_exptl_crystal_size_max 0.19
_exptl_crystal_size_mid 0.12
_exptl_crystal_size_min 0.09
_refine_diff_density_max 0.551
_refine_diff_density_min -0.497
_refine_diff_density_rms 0.063
_refine_ls_extinction_method none
_refine_ls_goodness_of_fit_ref 1.033
_refine_ls_hydrogen_treatment constr
_refine_ls_matrix_type full
_refine_ls_number_parameters 305
_refine_ls_number_reflns 14895
_refine_ls_number_restraints 0
_refine_ls_restrained_S_all 1.033
_refine_ls_R_factor_all 0.0398
_refine_ls_R_factor_gt 0.0289
_refine_ls_shift/su_max 0.002
_refine_ls_shift/su_mean 0.000
_refine_ls_structure_factor_coef Fsqd
_refine_ls_weighting_details 'w=1/[\s^2^(Fo^2^)+(0.0317P)^2^+1.8551P] where P=(Fo^2^+2Fc^2^)/3'
_refine_ls_weighting_scheme calc
_refine_ls_wR_factor_gt 0.0670
_refine_ls_wR_factor_ref 0.0710
_reflns_Friedel_coverage 0.000
_reflns_number_gt 12423
_reflns_number_total 14895
_reflns_threshold_expression 'I > 2\s(I)'
_cod_data_source_file d4dt00662c2.cif
_cod_data_source_block 2019_08_28_jdm_tgsealme2_0m_a
_cod_depositor_comments 'Adding full bibliography for 7715739--7715750.cif.'
_cod_database_code 7715745
_shelx_shelxl_version_number 2018/3
_shelx_space_group_comment
;
The symmetry employed for this shelxl refinement is uniquely defined
by the following loop, which should always be used as a source of
symmetry information in preference to the above space-group names.
They are only intended as comments.
;
_shelx_estimated_absorpt_t_max 0.880
_shelx_estimated_absorpt_t_min 0.770
_olex2_refinement_description
;
1. Fixed Uiso
 At 1.2 times of:
  All C(H) groups
 At 1.5 times of:
  All C(H,H,H) groups
2.a Ternary CH refined with riding coordinates:
 C10(H10), C13(H13)
2.b Aromatic/amide H refined with riding coordinates:
 C1(H1), C6(H6), C7(H7), C8(H8), C17(H17), C18(H18), C19(H19), C20(H20),
 C21(H21), C23(H23), C24(H24), C25(H25), C26(H26), C27(H27)
2.c Idealised Me refined as rotating group:
 C3(H3A,H3B,H3C), C11(H11A,H11B,H11C), C12(H12A,H12B,H12C), C14(H14A,H14B,
 H14C), C15(H15A,H15B,H15C), C28(H28A,H28B,H28C), C29(H29A,H29B,H29C)
;
_olex2_submission_special_instructions 'No special instructions were received'

loop_
_space_group_symop_operation_xyz
'x, y, z'
'-x+1/2, -y, z+1/2'
'-x, y+1/2, -z+1/2'
'x+1/2, -y+1/2, -z'
'-x, -y, -z'
'x-1/2, y, -z-1/2'
'x, -y-1/2, z-1/2'
'-x-1/2, y-1/2, z'

loop_
_atom_site_label
_atom_site_type_symbol
_atom_site_fract_x
_atom_site_fract_y
_atom_site_fract_z
_atom_site_U_iso_or_equiv
_atom_site_adp_type
_atom_site_occupancy
_atom_site_site_symmetry_order
_atom_site_calc_flag
_atom_site_refinement_flags_posn
_atom_site_refinement_flags_adp
_atom_site_refinement_flags_occupancy
_atom_site_disorder_assembly
_atom_site_disorder_group
Se1 Se 0.38525(2) 0.70184(2) 0.56515(2) 0.01409(2) Uani 1 1 d . . . . .
P1 P 0.52311(2) 0.71811(2) 0.57879(2) 0.01183(4) Uani 1 1 d . . . . .
Al1 Al 0.36165(2) 0.78002(2) 0.66280(2) 0.01238(4) Uani 1 1 d . . . . .
N1 N 0.42695(4) 0.71571(4) 0.71839(3) 0.01158(10) Uani 1 1 d . . . . .
C1 C 0.55728(5) 0.70359(5) 0.65545(4) 0.01409(13) Uani 1 1 d . . . . .
H1 H 0.618114 0.701929 0.660731 0.017 Uiso 1 1 calc R U . . .
C2 C 0.51022(5) 0.69406(5) 0.71005(4) 0.01206(12) Uani 1 1 d . . . . .
C3 C 0.55706(6) 0.65541(6) 0.76395(4) 0.01687(14) Uani 1 1 d . . . . .
H3A H 0.552934 0.689564 0.800937 0.025 Uiso 1 1 calc R U . . .
H3B H 0.617880 0.647900 0.752885 0.025 Uiso 1 1 calc R U . . .
H3C H 0.530768 0.603669 0.773008 0.025 Uiso 1 1 calc R U . . .
C4 C 0.38408(5) 0.68929(5) 0.77445(4) 0.01190(12) Uani 1 1 d . . . . .
C5 C 0.34791(5) 0.61254(5) 0.77675(4) 0.01437(13) Uani 1 1 d . . . . .
C6 C 0.30328(6) 0.58981(6) 0.83059(4) 0.01844(15) Uani 1 1 d . . . . .
H6 H 0.278363 0.538257 0.832673 0.022 Uiso 1 1 calc R U . . .
C7 C 0.29460(6) 0.64092(6) 0.88105(4) 0.01878(15) Uani 1 1 d . . . . .
H7 H 0.264176 0.624358 0.917327 0.023 Uiso 1 1 calc R U . . .
C8 C 0.33063(6) 0.71644(5) 0.87827(4) 0.01688(14) Uani 1 1 d . . . . .
H8 H 0.324500 0.751392 0.912868 0.020 Uiso 1 1 calc R U . . .
C9 C 0.37583(5) 0.74190(5) 0.82528(4) 0.01335(13) Uani 1 1 d . . . . .
C10 C 0.35509(6) 0.55399(5) 0.72275(4) 0.01773(15) Uani 1 1 d . . . . .
H10 H 0.393594 0.577947 0.690313 0.021 Uiso 1 1 calc R U . . .
C11 C 0.39508(7) 0.47487(6) 0.74360(6) 0.0280(2) Uani 1 1 d . . . . .
H11A H 0.450987 0.484956 0.763486 0.042 Uiso 1 1 calc R U . . .
H11B H 0.403287 0.440425 0.707135 0.042 Uiso 1 1 calc R U . . .
H11C H 0.356529 0.448672 0.773501 0.042 Uiso 1 1 calc R U . . .
C12 C 0.26659(7) 0.53960(6) 0.69305(5) 0.02318(17) Uani 1 1 d . . . . .
H12A H 0.226191 0.520811 0.725042 0.035 Uiso 1 1 calc R U . . .
H12B H 0.271835 0.499418 0.660096 0.035 Uiso 1 1 calc R U . . .
H12C H 0.245083 0.589368 0.675001 0.035 Uiso 1 1 calc R U . . .
C13 C 0.41502(6) 0.82484(5) 0.82422(4) 0.01568(13) Uani 1 1 d . . . . .
H13 H 0.447006 0.831139 0.783940 0.019 Uiso 1 1 calc R U . . .
C14 C 0.47957(6) 0.83616(6) 0.87780(4) 0.02035(16) Uani 1 1 d . . . . .
H14A H 0.450261 0.827758 0.917841 0.031 Uiso 1 1 calc R U . . .
H14B H 0.503019 0.890255 0.876348 0.031 Uiso 1 1 calc R U . . .
H14C H 0.526697 0.797687 0.873452 0.031 Uiso 1 1 calc R U . . .
C15 C 0.34470(7) 0.88898(6) 0.82673(5) 0.02364(18) Uani 1 1 d . . . . .
H15A H 0.304463 0.881337 0.791911 0.035 Uiso 1 1 calc R U . . .
H15B H 0.371377 0.941662 0.823498 0.035 Uiso 1 1 calc R U . . .
H15C H 0.313347 0.884905 0.866369 0.035 Uiso 1 1 calc R U . . .
C16 C 0.58110(5) 0.64366(5) 0.53447(4) 0.01327(12) Uani 1 1 d . . . . .
C17 C 0.56847(6) 0.56383(5) 0.55072(4) 0.01899(15) Uani 1 1 d . . . . .
H17 H 0.529516 0.550478 0.583357 0.023 Uiso 1 1 calc R U . . .
C18 C 0.61247(7) 0.50429(6) 0.51944(5) 0.02085(16) Uani 1 1 d . . . . .
H18 H 0.603272 0.450192 0.530377 0.025 Uiso 1 1 calc R U . . .
C19 C 0.67017(6) 0.52360(6) 0.47200(4) 0.01939(15) Uani 1 1 d . . . . .
H19 H 0.699876 0.482654 0.450248 0.023 Uiso 1 1 calc R U . . .
C20 C 0.68432(6) 0.60257(6) 0.45647(4) 0.01932(15) Uani 1 1 d . . . . .
H20 H 0.724673 0.615651 0.424667 0.023 Uiso 1 1 calc R U . . .
C21 C 0.63960(6) 0.66290(5) 0.48730(4) 0.01621(14) Uani 1 1 d . . . . .
H21 H 0.648943 0.716928 0.476206 0.019 Uiso 1 1 calc R U . . .
C22 C 0.55692(5) 0.81215(5) 0.54569(4) 0.01442(13) Uani 1 1 d . . . . .
C23 C 0.51791(6) 0.84109(5) 0.49146(4) 0.01927(15) Uani 1 1 d . . . . .
H23 H 0.471211 0.812968 0.473054 0.023 Uiso 1 1 calc R U . . .
C24 C 0.54752(7) 0.91113(6) 0.46444(5) 0.02532(19) Uani 1 1 d . . . . .
H24 H 0.521456 0.930670 0.427310 0.030 Uiso 1 1 calc R U . . .
C25 C 0.61531(7) 0.95254(7) 0.49183(6) 0.0282(2) Uani 1 1 d . . . . .
H25 H 0.635195 1.000638 0.473525 0.034 Uiso 1 1 calc R U . . .
C26 C 0.65406(7) 0.92393(6) 0.54579(6) 0.02645(19) Uani 1 1 d . . . . .
H26 H 0.700389 0.952471 0.564284 0.032 Uiso 1 1 calc R U . . .
C27 C 0.62521(6) 0.85346(6) 0.57293(4) 0.01951(16) Uani 1 1 d . . . . .
H27 H 0.651914 0.833703 0.609752 0.023 Uiso 1 1 calc R U . . .
C28 C 0.23759(6) 0.77355(6) 0.68121(4) 0.01964(15) Uani 1 1 d . . . . .
H28A H 0.208881 0.741666 0.649007 0.029 Uiso 1 1 calc R U . . .
H28B H 0.212884 0.827200 0.681682 0.029 Uiso 1 1 calc R U . . .
H28C H 0.229159 0.748569 0.722138 0.029 Uiso 1 1 calc R U . . .
C29 C 0.41373(6) 0.88612(5) 0.65318(4) 0.01884(15) Uani 1 1 d . . . . .
H29A H 0.476532 0.881994 0.657436 0.028 Uiso 1 1 calc R U . . .
H29B H 0.391087 0.921744 0.685508 0.028 Uiso 1 1 calc R U . . .
H29C H 0.399491 0.907428 0.611822 0.028 Uiso 1 1 calc R U . . .

loop_
_atom_site_aniso_label
_atom_site_aniso_U_11
_atom_site_aniso_U_22
_atom_site_aniso_U_33
_atom_site_aniso_U_23
_atom_site_aniso_U_13
_atom_site_aniso_U_12
Se1 0.01185(4) 0.01810(4) 0.01233(3) -0.00186(3) -0.00066(2) -0.00120(3)
P1 0.01152(8) 0.01334(8) 0.01063(7) 0.00001(6) 0.00124(6) -0.00028(6)
Al1 0.01124(10) 0.01352(10) 0.01237(10) 0.00151(8) 0.00046(8) 0.00129(8)
N1 0.0109(3) 0.0135(3) 0.0103(2) 0.00073(19) 0.0012(2) 0.0007(2)
C1 0.0109(3) 0.0191(3) 0.0122(3) 0.0000(2) 0.0007(2) -0.0001(2)
C2 0.0120(3) 0.0131(3) 0.0111(3) -0.0003(2) -0.0006(2) -0.0005(2)
C3 0.0138(3) 0.0227(4) 0.0141(3) 0.0031(3) -0.0021(3) 0.0017(3)
C4 0.0114(3) 0.0139(3) 0.0104(3) 0.0008(2) 0.0010(2) 0.0005(2)
C5 0.0146(3) 0.0144(3) 0.0141(3) 0.0003(2) 0.0026(2) -0.0008(2)
C6 0.0199(4) 0.0187(4) 0.0167(3) 0.0020(3) 0.0042(3) -0.0035(3)
C7 0.0187(4) 0.0237(4) 0.0139(3) 0.0022(3) 0.0049(3) -0.0014(3)
C8 0.0177(4) 0.0216(4) 0.0113(3) -0.0010(3) 0.0025(3) 0.0011(3)
C9 0.0133(3) 0.0158(3) 0.0109(3) -0.0006(2) 0.0000(2) 0.0013(2)
C10 0.0194(4) 0.0148(3) 0.0190(3) -0.0029(3) 0.0054(3) -0.0026(3)
C11 0.0275(5) 0.0183(4) 0.0383(6) -0.0033(4) 0.0017(4) 0.0030(3)
C12 0.0256(5) 0.0244(4) 0.0195(4) -0.0051(3) -0.0005(3) -0.0024(3)
C13 0.0187(4) 0.0151(3) 0.0132(3) -0.0016(2) 0.0000(3) 0.0001(3)
C14 0.0211(4) 0.0218(4) 0.0182(3) -0.0040(3) -0.0026(3) -0.0015(3)
C15 0.0266(5) 0.0191(4) 0.0252(4) -0.0023(3) -0.0037(3) 0.0051(3)
C16 0.0139(3) 0.0144(3) 0.0115(3) 0.0001(2) 0.0013(2) 0.0007(2)
C17 0.0222(4) 0.0155(3) 0.0193(3) 0.0010(3) 0.0062(3) -0.0003(3)
C18 0.0261(4) 0.0150(3) 0.0215(4) 0.0001(3) 0.0042(3) 0.0022(3)
C19 0.0220(4) 0.0195(4) 0.0166(3) -0.0015(3) 0.0016(3) 0.0062(3)
C20 0.0209(4) 0.0219(4) 0.0152(3) 0.0010(3) 0.0054(3) 0.0045(3)
C21 0.0185(4) 0.0172(3) 0.0130(3) 0.0021(2) 0.0031(3) 0.0020(3)
C22 0.0148(3) 0.0138(3) 0.0147(3) 0.0008(2) 0.0021(3) 0.0002(2)
C23 0.0205(4) 0.0182(4) 0.0191(4) 0.0036(3) -0.0020(3) -0.0001(3)
C24 0.0264(5) 0.0225(4) 0.0271(5) 0.0104(4) -0.0011(4) 0.0017(3)
C25 0.0262(5) 0.0213(4) 0.0370(6) 0.0122(4) 0.0004(4) -0.0031(4)
C26 0.0242(5) 0.0222(4) 0.0330(5) 0.0070(4) -0.0030(4) -0.0075(3)
C27 0.0181(4) 0.0196(4) 0.0208(4) 0.0035(3) -0.0014(3) -0.0048(3)
C28 0.0135(4) 0.0246(4) 0.0208(4) 0.0044(3) 0.0019(3) 0.0023(3)
C29 0.0210(4) 0.0151(3) 0.0203(4) 0.0011(3) 0.0018(3) -0.0004(3)

loop_
_atom_type_symbol
_atom_type_description
_atom_type_scat_dispersion_real
_atom_type_scat_dispersion_imag
_atom_type_scat_source
C C 0.0033 0.0016 'International Tables Vol C Tables 4.2.6.8 and 6.1.1.4'
H H 0.0000 0.0000 'International Tables Vol C Tables 4.2.6.8 and 6.1.1.4'
Al Al 0.0645 0.0514 'International Tables Vol C Tables 4.2.6.8 and 6.1.1.4'
N N 0.0061 0.0033 'International Tables Vol C Tables 4.2.6.8 and 6.1.1.4'
P P 0.1023 0.0942 'International Tables Vol C Tables 4.2.6.8 and 6.1.1.4'
Se Se -0.0929 2.2259 'International Tables Vol C Tables 4.2.6.8 and 6.1.1.4'

loop_
_geom_angle_atom_site_label_1
_geom_angle_atom_site_label_2
_geom_angle_atom_site_label_3
_geom_angle
_geom_angle_site_symmetry_1
_geom_angle_site_symmetry_3
_geom_angle_publ_flag
P1 Se1 Al1 88.016(9) . . ?
C1 P1 Se1 114.07(3) . . ?
C1 P1 C16 104.22(4) . . ?
C1 P1 C22 113.77(4) . . ?
C16 P1 Se1 109.32(3) . . ?
C16 P1 C22 104.80(4) . . ?
C22 P1 Se1 110.00(3) . . ?
N1 Al1 Se1 98.42(2) . . ?
N1 Al1 C28 111.35(4) . . ?
N1 Al1 C29 111.27(4) . . ?
C28 Al1 Se1 106.39(3) . . ?
C28 Al1 C29 118.17(4) . . ?
C29 Al1 Se1 109.25(3) . . ?
C2 N1 Al1 125.36(5) . . ?
C2 N1 C4 117.81(6) . . ?
C4 N1 Al1 116.81(5) . . ?
P1 C1 H1 114.7 . . ?
C2 C1 P1 130.56(6) . . ?
C2 C1 H1 114.7 . . ?
N1 C2 C1 125.58(7) . . ?
N1 C2 C3 118.28(7) . . ?
C1 C2 C3 116.14(7) . . ?
C2 C3 H3A 109.5 . . ?
C2 C3 H3B 109.5 . . ?
C2 C3 H3C 109.5 . . ?
H3A C3 H3B 109.5 . . ?
H3A C3 H3C 109.5 . . ?
H3B C3 H3C 109.5 . . ?
C5 C4 N1 119.68(7) . . ?
C9 C4 N1 119.41(7) . . ?
C9 C4 C5 120.86(7) . . ?
C4 C5 C10 122.49(7) . . ?
C6 C5 C4 118.47(8) . . ?
C6 C5 C10 119.04(7) . . ?
C5 C6 H6 119.3 . . ?
C7 C6 C5 121.38(8) . . ?
C7 C6 H6 119.3 . . ?
C6 C7 H7 120.2 . . ?
C6 C7 C8 119.63(8) . . ?
C8 C7 H7 120.2 . . ?
C7 C8 H8 119.5 . . ?
C7 C8 C9 121.04(8) . . ?
C9 C8 H8 119.5 . . ?
C4 C9 C13 121.90(7) . . ?
C8 C9 C4 118.62(8) . . ?
C8 C9 C13 119.49(7) . . ?
C5 C10 H10 108.1 . . ?
C5 C10 C11 111.69(8) . . ?
C5 C10 C12 110.60(7) . . ?
C11 C10 H10 108.1 . . ?
C12 C10 H10 108.1 . . ?
C12 C10 C11 110.22(8) . . ?
C10 C11 H11A 109.5 . . ?
C10 C11 H11B 109.5 . . ?
C10 C11 H11C 109.5 . . ?
H11A C11 H11B 109.5 . . ?
H11A C11 H11C 109.5 . . ?
H11B C11 H11C 109.5 . . ?
C10 C12 H12A 109.5 . . ?
C10 C12 H12B 109.5 . . ?
C10 C12 H12C 109.5 . . ?
H12A C12 H12B 109.5 . . ?
H12A C12 H12C 109.5 . . ?
H12B C12 H12C 109.5 . . ?
C9 C13 H13 107.9 . . ?
C9 C13 C14 111.29(7) . . ?
C9 C13 C15 111.12(8) . . ?
C14 C13 H13 107.9 . . ?
C14 C13 C15 110.50(7) . . ?
C15 C13 H13 107.9 . . ?
C13 C14 H14A 109.5 . . ?
C13 C14 H14B 109.5 . . ?
C13 C14 H14C 109.5 . . ?
H14A C14 H14B 109.5 . . ?
H14A C14 H14C 109.5 . . ?
H14B C14 H14C 109.5 . . ?
C13 C15 H15A 109.5 . . ?
C13 C15 H15B 109.5 . . ?
C13 C15 H15C 109.5 . . ?
H15A C15 H15B 109.5 . . ?
H15A C15 H15C 109.5 . . ?
H15B C15 H15C 109.5 . . ?
C17 C16 P1 117.62(6) . . ?
C21 C16 P1 122.80(6) . . ?
C21 C16 C17 119.53(8) . . ?
C16 C17 H17 119.9 . . ?
C18 C17 C16 120.30(8) . . ?
C18 C17 H17 119.9 . . ?
C17 C18 H18 120.0 . . ?
C17 C18 C19 120.06(9) . . ?
C19 C18 H18 120.0 . . ?
C18 C19 H19 120.0 . . ?
C20 C19 C18 120.01(8) . . ?
C20 C19 H19 120.0 . . ?
C19 C20 H20 119.8 . . ?
C19 C20 C21 120.31(8) . . ?
C21 C20 H20 119.8 . . ?
C16 C21 H21 120.1 . . ?
C20 C21 C16 119.78(8) . . ?
C20 C21 H21 120.1 . . ?
C23 C22 P1 120.29(7) . . ?
C27 C22 P1 119.44(7) . . ?
C27 C22 C23 120.18(8) . . ?
C22 C23 H23 120.1 . . ?
C24 C23 C22 119.88(9) . . ?
C24 C23 H23 120.1 . . ?
C23 C24 H24 120.0 . . ?
C23 C24 C25 119.91(9) . . ?
C25 C24 H24 120.0 . . ?
C24 C25 H25 119.9 . . ?
C26 C25 C24 120.28(9) . . ?
C26 C25 H25 119.9 . . ?
C25 C26 H26 119.9 . . ?
C25 C26 C27 120.19(10) . . ?
C27 C26 H26 119.9 . . ?
C22 C27 H27 120.2 . . ?
C26 C27 C22 119.55(9) . . ?
C26 C27 H27 120.2 . . ?
Al1 C28 H28A 109.5 . . ?
Al1 C28 H28B 109.5 . . ?
Al1 C28 H28C 109.5 . . ?
H28A C28 H28B 109.5 . . ?
H28A C28 H28C 109.5 . . ?
H28B C28 H28C 109.5 . . ?
Al1 C29 H29A 109.5 . . ?
Al1 C29 H29B 109.5 . . ?
Al1 C29 H29C 109.5 . . ?
H29A C29 H29B 109.5 . . ?
H29A C29 H29C 109.5 . . ?
H29B C29 H29C 109.5 . . ?

loop_
_geom_bond_atom_site_label_1
_geom_bond_atom_site_label_2
_geom_bond_distance
_geom_bond_site_symmetry_2
_geom_bond_publ_flag
Se1 P1 2.1735(2) . ?
Se1 Al1 2.4955(3) . ?
P1 C1 1.7409(8) . ?
P1 C16 1.8093(8) . ?
P1 C22 1.8102(8) . ?
Al1 N1 1.8996(7) . ?
Al1 C28 1.9655(9) . ?
Al1 C29 1.9689(9) . ?
N1 C2 1.3528(10) . ?
N1 C4 1.4415(10) . ?
C1 H1 0.9500 . ?
C1 C2 1.3867(11) . ?
C2 C3 1.5097(11) . ?
C3 H3A 0.9800 . ?
C3 H3B 0.9800 . ?
C3 H3C 0.9800 . ?
C4 C5 1.4078(11) . ?
C4 C9 1.4078(11) . ?
C5 C6 1.3970(12) . ?
C5 C10 1.5221(12) . ?
C6 H6 0.9500 . ?
C6 C7 1.3866(13) . ?
C7 H7 0.9500 . ?
C7 C8 1.3884(13) . ?
C8 H8 0.9500 . ?
C8 C9 1.3998(12) . ?
C9 C13 1.5212(12) . ?
C10 H10 1.0000 . ?
C10 C11 1.5340(14) . ?
C10 C12 1.5309(14) . ?
C11 H11A 0.9800 . ?
C11 H11B 0.9800 . ?
C11 H11C 0.9800 . ?
C12 H12A 0.9800 . ?
C12 H12B 0.9800 . ?
C12 H12C 0.9800 . ?
C13 H13 1.0000 . ?
C13 C14 1.5335(13) . ?
C13 C15 1.5340(13) . ?
C14 H14A 0.9800 . ?
C14 H14B 0.9800 . ?
C14 H14C 0.9800 . ?
C15 H15A 0.9800 . ?
C15 H15B 0.9800 . ?
C15 H15C 0.9800 . ?
C16 C17 1.4004(12) . ?
C16 C21 1.3949(11) . ?
C17 H17 0.9500 . ?
C17 C18 1.3839(13) . ?
C18 H18 0.9500 . ?
C18 C19 1.3912(13) . ?
C19 H19 0.9500 . ?
C19 C20 1.3863(13) . ?
C20 H20 0.9500 . ?
C20 C21 1.3945(12) . ?
C21 H21 0.9500 . ?
C22 C23 1.3960(12) . ?
C22 C27 1.3938(13) . ?
C23 H23 0.9500 . ?
C23 C24 1.3897(13) . ?
C24 H24 0.9500 . ?
C24 C25 1.3900(16) . ?
C25 H25 0.9500 . ?
C25 C26 1.3876(16) . ?
C26 H26 0.9500 . ?
C26 C27 1.3931(13) . ?
C27 H27 0.9500 . ?
C28 H28A 0.9800 . ?
C28 H28B 0.9800 . ?
C28 H28C 0.9800 . ?
C29 H29A 0.9800 . ?
C29 H29B 0.9800 . ?
C29 H29C 0.9800 . ?

loop_
_geom_torsion_atom_site_label_1
_geom_torsion_atom_site_label_2
_geom_torsion_atom_site_label_3
_geom_torsion_atom_site_label_4
_geom_torsion
_geom_torsion_site_symmetry_1
_geom_torsion_site_symmetry_2
_geom_torsion_site_symmetry_3
_geom_torsion_site_symmetry_4
_geom_torsion_publ_flag
Se1 P1 C1 C2 -9.82(9) . . . . ?
Se1 P1 C16 C17 -63.12(7) . . . . ?
Se1 P1 C16 C21 119.59(7) . . . . ?
Se1 P1 C22 C23 -34.85(8) . . . . ?
Se1 P1 C22 C27 148.43(7) . . . . ?
Se1 Al1 N1 C2 53.76(7) . . . . ?
Se1 Al1 N1 C4 -127.37(5) . . . . ?
P1 C1 C2 N1 -19.66(13) . . . . ?
P1 C1 C2 C3 159.75(7) . . . . ?
P1 C16 C17 C18 -178.58(8) . . . . ?
P1 C16 C21 C20 177.78(7) . . . . ?
P1 C22 C23 C24 -176.44(8) . . . . ?
P1 C22 C27 C26 176.94(8) . . . . ?
Al1 N1 C2 C1 -11.43(12) . . . . ?
Al1 N1 C2 C3 169.17(6) . . . . ?
Al1 N1 C4 C5 98.02(8) . . . . ?
Al1 N1 C4 C9 -79.35(8) . . . . ?
N1 C4 C5 C6 -177.08(8) . . . . ?
N1 C4 C5 C10 2.45(12) . . . . ?
N1 C4 C9 C8 177.16(7) . . . . ?
N1 C4 C9 C13 -3.25(12) . . . . ?
C1 P1 C16 C17 59.21(8) . . . . ?
C1 P1 C16 C21 -118.09(7) . . . . ?
C1 P1 C22 C23 -164.24(7) . . . . ?
C1 P1 C22 C27 19.04(9) . . . . ?
C2 N1 C4 C5 -83.03(9) . . . . ?
C2 N1 C4 C9 99.61(9) . . . . ?
C4 N1 C2 C1 169.72(8) . . . . ?
C4 N1 C2 C3 -9.69(11) . . . . ?
C4 C5 C6 C7 -0.26(13) . . . . ?
C4 C5 C10 C11 124.66(9) . . . . ?
C4 C5 C10 C12 -112.18(9) . . . . ?
C4 C9 C13 C14 -120.75(9) . . . . ?
C4 C9 C13 C15 115.65(9) . . . . ?
C5 C4 C9 C8 -0.17(12) . . . . ?
C5 C4 C9 C13 179.41(8) . . . . ?
C5 C6 C7 C8 0.20(14) . . . . ?
C6 C5 C10 C11 -55.81(11) . . . . ?
C6 C5 C10 C12 67.34(11) . . . . ?
C6 C7 C8 C9 -0.12(14) . . . . ?
C7 C8 C9 C4 0.11(13) . . . . ?
C7 C8 C9 C13 -179.49(8) . . . . ?
C8 C9 C13 C14 58.83(10) . . . . ?
C8 C9 C13 C15 -64.77(10) . . . . ?
C9 C4 C5 C6 0.25(12) . . . . ?
C9 C4 C5 C10 179.77(8) . . . . ?
C10 C5 C6 C7 -179.80(9) . . . . ?
C16 P1 C1 C2 -128.97(8) . . . . ?
C16 P1 C22 C23 82.55(8) . . . . ?
C16 P1 C22 C27 -94.17(8) . . . . ?
C16 C17 C18 C19 0.59(15) . . . . ?
C17 C16 C21 C20 0.53(13) . . . . ?
C17 C18 C19 C20 0.69(15) . . . . ?
C18 C19 C20 C21 -1.35(15) . . . . ?
C19 C20 C21 C16 0.74(14) . . . . ?
C21 C16 C17 C18 -1.19(14) . . . . ?
C22 P1 C1 C2 117.48(8) . . . . ?
C22 P1 C16 C17 179.02(7) . . . . ?
C22 P1 C16 C21 1.72(8) . . . . ?
C22 C23 C24 C25 -0.62(16) . . . . ?
C23 C22 C27 C26 0.21(14) . . . . ?
C23 C24 C25 C26 0.52(18) . . . . ?
C24 C25 C26 C27 -0.04(18) . . . . ?
C25 C26 C27 C22 -0.32(17) . . . . ?
C27 C22 C23 C24 0.26(14) . . . . ?
C28 Al1 N1 C2 165.11(7) . . . . ?
C28 Al1 N1 C4 -16.02(7) . . . . ?
C29 Al1 N1 C2 -60.78(7) . . . . ?
C29 Al1 N1 C4 118.09(6) . . . . ?
